data_2211863
loop_
_publ_author_name
'Xiao-Lin Zhang'
'Yong-Ping Yan'
'Wen-Hong Wu'
'Lai-Tao Luo'

_publ_section_title
;
 8-(Tolyl-4-sulfonyloxy)quinolinium toluene-4-sulfonate
;
_journal_coeditor_code IS2108
_journal_issue 1
_journal_name_full 'Acta Crystallographica Section E'
_journal_page_first o167
_journal_page_last o168
_journal_paper_doi 10.1107/S1600536806052433
_journal_volume 63
_journal_year 2007
_chemical_formula_iupac 'C16 H14 N O3 S + , C7 H7 O3 S -'
_chemical_formula_moiety 'C16 H14 N O3 S + , C7 H7 O3 S -'
_chemical_formula_sum 'C23 H21 N O6 S2'
_chemical_formula_weight 471.53
_chemical_name_systematic
;
8-(Tolyl-4-sulfonyloxy)quinolinium toluene-4-sulfonate
;
_space_group_IT_number 2
_symmetry_cell_setting triclinic
_symmetry_space_group_name_Hall '-P 1'
_symmetry_space_group_name_H-M 'P -1'
_atom_sites_solution_hydrogens geom
_atom_sites_solution_primary direct
_atom_sites_solution_secondary difmap
_audit_creation_method SHELXL97
_cell_angle_alpha 105.470(5)
_cell_angle_beta 97.976(5)
_cell_angle_gamma 99.295(5)
_cell_formula_units_Z 2
_cell_length_a 9.643(5)
_cell_length_b 10.852(5)
_cell_length_c 11.421(5)
_cell_measurement_reflns_used 3363
_cell_measurement_temperature 292(2)
_cell_measurement_theta_max 27.60
_cell_measurement_theta_min 2.30
_cell_volume 1115.8(9)
_computing_cell_refinement 'SAINT (Bruker, 1997)'
_computing_data_collection 'SMART (Bruker, 1997)'
_computing_data_reduction SAINT
_computing_molecular_graphics 'SHELXTL (Sheldrick, 1997b)'
_computing_publication_material SHELXTL
_computing_structure_refinement 'SHELXL97 (Sheldrick, 1997a)'
_computing_structure_solution 'SHELXS97 (Sheldrick, 1997a)'
_diffrn_ambient_temperature 292(2)
_diffrn_measured_fraction_theta_full 0.989
_diffrn_measured_fraction_theta_max 0.989
_diffrn_measurement_device_type 'Bruker SMART APEXII CCD area-detector'
_diffrn_measurement_method '\f and \w'
_diffrn_radiation_monochromator graphite
_diffrn_radiation_source 'fine-focus sealed tube'
_diffrn_radiation_type MoK\a
_diffrn_radiation_wavelength 0.71073
_diffrn_reflns_av_R_equivalents 0.0189
_diffrn_reflns_av_sigmaI/netI 0.0283
_diffrn_reflns_limit_h_max 11
_diffrn_reflns_limit_h_min -11
_diffrn_reflns_limit_k_max 13
_diffrn_reflns_limit_k_min -13
_diffrn_reflns_limit_l_max 13
_diffrn_reflns_limit_l_min -13
_diffrn_reflns_number 8405
_diffrn_reflns_theta_full 25.49
_diffrn_reflns_theta_max 25.49
_diffrn_reflns_theta_min 2.30
_diffrn_standards_number 0
_exptl_absorpt_coefficient_mu 0.279
_exptl_absorpt_correction_T_max 0.9363
_exptl_absorpt_correction_T_min 0.8855
_exptl_absorpt_correction_type multi-scan
_exptl_absorpt_process_details '(SADABS; Sheldrick, 1996)'
_exptl_crystal_colour yellow
_exptl_crystal_density_diffrn 1.404
_exptl_crystal_density_method 'not measured'
_exptl_crystal_description block
_exptl_crystal_F_000 492
_exptl_crystal_size_max 0.45
_exptl_crystal_size_mid 0.26
_exptl_crystal_size_min 0.24
_refine_diff_density_max 0.351
_refine_diff_density_min -0.294
_refine_ls_extinction_method none
_refine_ls_goodness_of_fit_ref 1.031
_refine_ls_hydrogen_treatment constr
_refine_ls_matrix_type full
_refine_ls_number_parameters 291
_refine_ls_number_reflns 4111
_refine_ls_number_restraints 0
_refine_ls_restrained_S_all 1.031
_refine_ls_R_factor_all 0.0564
_refine_ls_R_factor_gt 0.0418
_refine_ls_shift/su_max 0.001
_refine_ls_shift/su_mean 0.000
_refine_ls_structure_factor_coef Fsqd
_refine_ls_weighting_details 'calc w = 1/[\s^2^(Fo^2^)+(0.0577P)^2^+0.4629P] where P=(Fo^2^+2Fc^2^)/3'
_refine_ls_weighting_scheme calc
_refine_ls_wR_factor_gt 0.1093
_refine_ls_wR_factor_ref 0.1202
_reflns_number_gt 3208
_reflns_number_total 4111
_reflns_threshold_expression I>2\s(I)
_cod_data_source_file is2108.cif
_cod_data_source_block I
_cod_depositor_comments
;
The following automatic conversions were performed:
'_symmetry_cell_setting' value 'Triclinic' changed to 'triclinic'
according to '/home/saulius/struct/CIF-dictionaries/cif_core.dic'
dictionary named 'cif_core.dic' version 2.4.1 from 2010-06-29.

Automatic conversion script
Id: cif_fix_enum 1527 2010-12-29 10:47:43Z saulius 

The following automatic conversions were performed:

'_symmetry_cell_setting' value 'Triclinic' changed to 'triclinic'
according to /home/saulius/struct/CIF-dictionaries/cif_core.dic
dictionary named 'cif_core.dic' version 2.4.1 from 2010-06-29.

Automatic conversion script
Id: cif_fix_values 1715 2011-07-08 13:25:40Z adriana 
;
_cod_database_code 2211863
_cod_database_fobs_code 2211863

loop_
_symmetry_equiv_pos_as_xyz
'x, y, z'
'-x, -y, -z'

loop_
_atom_site_type_symbol
_atom_site_label
_atom_site_fract_x
_atom_site_fract_y
_atom_site_fract_z
_atom_site_U_iso_or_equiv
_atom_site_adp_type
_atom_site_calc_flag
_atom_site_refinement_flags
_atom_site_occupancy
S S1 0.65547(6) 0.77989(6) 0.53688(6) 0.05187(19) Uani d . 1
S S2 0.27084(6) 0.49734(6) 1.15112(5) 0.04364(17) Uani d . 1
O O1 0.53022(15) 0.65696(15) 0.52686(14) 0.0448(4) Uani d . 1
O O2 0.6116(2) 0.8423(2) 0.44730(18) 0.0730(6) Uani d . 1
O O3 0.77604(18) 0.7213(2) 0.52956(19) 0.0763(6) Uani d . 1
O O4 0.32959(18) 0.44568(17) 1.24907(16) 0.0570(4) Uani d . 1
O O5 0.3805(2) 0.58715(17) 1.12421(19) 0.0706(5) Uani d . 1
O O6 0.14512(18) 0.54711(19) 1.17682(16) 0.0635(5) Uani d . 1
N N1 0.39310(19) 0.56788(17) 0.69216(17) 0.0421(4) Uani d . 1
H H1 0.4824 0.5683 0.6926 0.051 Uiso calc R 1
C C1 0.3891(2) 0.6729(2) 0.52928(19) 0.0379(5) Uani d . 1
C C2 0.3146(2) 0.7218(2) 0.4488(2) 0.0499(6) Uani d . 1
H H2 0.3583 0.7509 0.3907 0.060 Uiso calc R 1
C C3 0.1710(3) 0.7279(3) 0.4538(3) 0.0592(7) Uani d . 1
H H3 0.1210 0.7640 0.4004 0.071 Uiso calc R 1
C C4 0.1044(2) 0.6822(2) 0.5352(2) 0.0528(6) Uani d . 1
H H4 0.0097 0.6882 0.5378 0.063 Uiso calc R 1
C C5 0.1769(2) 0.6259(2) 0.6158(2) 0.0417(5) Uani d . 1
C C6 0.1124(2) 0.5685(2) 0.6976(2) 0.0525(6) Uani d . 1
H H6 0.0168 0.5694 0.7014 0.063 Uiso calc R 1
C C7 0.1870(3) 0.5119(3) 0.7704(2) 0.0587(7) Uani d . 1
H H7 0.1425 0.4722 0.8221 0.070 Uiso calc R 1
C C8 0.3304(3) 0.5141(2) 0.7671(2) 0.0527(6) Uani d . 1
H H8 0.3829 0.4773 0.8182 0.063 Uiso calc R 1
C C9 0.3229(2) 0.62297(19) 0.61380(19) 0.0357(5) Uani d . 1
C C10 0.6670(2) 0.8842(2) 0.6845(2) 0.0459(5) Uani d . 1
C C11 0.6079(3) 0.9935(3) 0.6988(3) 0.0637(7) Uani d . 1
H H11 0.5604 1.0107 0.6301 0.076 Uiso calc R 1
C C12 0.6199(3) 1.0765(3) 0.8148(4) 0.0768(9) Uani d . 1
H H12 0.5820 1.1513 0.8242 0.092 Uiso calc R 1
C C13 0.6868(4) 1.0518(3) 0.9181(3) 0.0772(9) Uani d . 1
C C14 0.7477(4) 0.9422(3) 0.9019(3) 0.0842(10) Uani d . 1
H H14 0.7951 0.9252 0.9706 0.101 Uiso calc R 1
C C15 0.7389(3) 0.8583(2) 0.7857(3) 0.0663(8) Uani d . 1
H H15 0.7806 0.7855 0.7756 0.080 Uiso calc R 1
C C16 0.6996(5) 1.1426(4) 1.0475(4) 0.1344(18) Uani d . 1
H H16A 0.7984 1.1693 1.0878 0.202 Uiso calc R 1
H H16B 0.6462 1.0978 1.0943 0.202 Uiso calc R 1
H H16C 0.6623 1.2183 1.0424 0.202 Uiso calc R 1
C C17 0.2144(2) 0.3616(2) 1.0161(2) 0.0404(5) Uani d . 1
C C18 0.3148(2) 0.3100(2) 0.9522(2) 0.0484(6) Uani d . 1
H H18 0.4119 0.3447 0.9821 0.058 Uiso calc R 1
C C19 0.2707(3) 0.2081(3) 0.8451(2) 0.0545(6) Uani d . 1
H H19 0.3390 0.1757 0.8027 0.065 Uiso calc R 1
C C20 0.1265(3) 0.1521(3) 0.7982(2) 0.0557(6) Uani d . 1
C C21 0.0282(3) 0.2048(3) 0.8629(2) 0.0582(7) Uani d . 1
H H21 -0.0689 0.1694 0.8334 0.070 Uiso calc R 1
C C22 0.0700(2) 0.3080(2) 0.9698(2) 0.0499(6) Uani d . 1
H H22 0.0015 0.3419 1.0109 0.060 Uiso calc R 1
C C23 0.0804(4) 0.0404(3) 0.6809(3) 0.0873(10) Uani d . 1
H H23A 0.0942 0.0719 0.6115 0.131 Uiso calc R 1
H H23B -0.0190 0.0024 0.6719 0.131 Uiso calc R 1
H H23C 0.1365 -0.0245 0.6843 0.131 Uiso calc R 1

loop_
_atom_site_aniso_label
_atom_site_aniso_U_11
_atom_site_aniso_U_22
_atom_site_aniso_U_33
_atom_site_aniso_U_12
_atom_site_aniso_U_13
_atom_site_aniso_U_23
S1 0.0347(3) 0.0648(4) 0.0562(4) 0.0067(3) 0.0173(3) 0.0158(3)
S2 0.0335(3) 0.0478(3) 0.0547(4) 0.0137(2) 0.0109(2) 0.0191(3)
O1 0.0312(8) 0.0491(9) 0.0536(9) 0.0115(7) 0.0126(7) 0.0100(7)
O2 0.0642(12) 0.0985(15) 0.0635(12) -0.0009(11) 0.0160(9) 0.0444(11)
O3 0.0351(9) 0.0932(14) 0.0926(15) 0.0171(9) 0.0254(9) 0.0051(12)
O4 0.0515(10) 0.0610(10) 0.0569(10) 0.0175(8) -0.0029(8) 0.0180(9)
O5 0.0686(12) 0.0533(11) 0.0911(14) 0.0011(9) 0.0294(11) 0.0233(10)
O6 0.0451(10) 0.0822(13) 0.0655(11) 0.0330(9) 0.0127(8) 0.0131(10)
N1 0.0325(9) 0.0448(10) 0.0486(11) 0.0091(8) 0.0054(8) 0.0136(9)
C1 0.0290(10) 0.0403(11) 0.0401(11) 0.0081(9) 0.0050(9) 0.0051(9)
C2 0.0454(13) 0.0572(14) 0.0481(14) 0.0099(11) 0.0053(10) 0.0197(12)
C3 0.0465(14) 0.0666(16) 0.0637(17) 0.0197(12) -0.0065(12) 0.0217(14)
C4 0.0330(12) 0.0607(15) 0.0602(15) 0.0182(11) 0.0023(11) 0.0084(12)
C5 0.0298(11) 0.0436(12) 0.0440(12) 0.0080(9) 0.0067(9) 0.0000(10)
C6 0.0349(12) 0.0583(15) 0.0552(15) 0.0033(11) 0.0158(11) 0.0017(12)
C7 0.0511(15) 0.0679(17) 0.0568(16) -0.0009(13) 0.0153(12) 0.0232(14)
C8 0.0515(14) 0.0544(14) 0.0535(15) 0.0060(11) 0.0063(11) 0.0229(12)
C9 0.0291(10) 0.0359(11) 0.0377(11) 0.0087(8) 0.0036(8) 0.0034(9)
C10 0.0379(12) 0.0437(12) 0.0570(14) 0.0054(10) 0.0112(10) 0.0171(11)
C11 0.0430(14) 0.0567(16) 0.089(2) 0.0143(12) 0.0048(13) 0.0186(15)
C12 0.0525(17) 0.0541(17) 0.112(3) 0.0142(13) 0.0186(17) 0.0012(18)
C13 0.082(2) 0.0523(17) 0.078(2) -0.0128(15) 0.0331(18) -0.0054(15)
C14 0.133(3) 0.0545(18) 0.0564(18) -0.0034(18) 0.0106(18) 0.0192(15)
C15 0.094(2) 0.0423(14) 0.0627(18) 0.0154(14) 0.0085(15) 0.0189(13)
C16 0.159(4) 0.093(3) 0.109(3) -0.017(3) 0.059(3) -0.032(2)
C17 0.0336(11) 0.0484(12) 0.0471(13) 0.0123(9) 0.0118(9) 0.0234(10)
C18 0.0321(11) 0.0642(15) 0.0544(14) 0.0138(11) 0.0134(10) 0.0219(12)
C19 0.0491(14) 0.0655(16) 0.0541(15) 0.0195(12) 0.0190(11) 0.0173(13)
C20 0.0581(16) 0.0586(15) 0.0495(14) 0.0080(12) 0.0092(12) 0.0176(12)
C21 0.0404(13) 0.0689(17) 0.0617(16) 0.0010(12) 0.0076(12) 0.0206(14)
C22 0.0319(12) 0.0652(15) 0.0589(15) 0.0121(11) 0.0145(10) 0.0250(13)
C23 0.089(2) 0.084(2) 0.070(2) 0.0028(19) 0.0126(17) 0.0010(17)

loop_
_atom_type_symbol
_atom_type_description
_atom_type_scat_dispersion_real
_atom_type_scat_dispersion_imag
_atom_type_scat_source
C C 0.0033 0.0016 'International Tables Vol C Tables 4.2.6.8 and 6.1.1.4'
H H 0.0000 0.0000 'International Tables Vol C Tables 4.2.6.8 and 6.1.1.4'
N N 0.0061 0.0033 'International Tables Vol C Tables 4.2.6.8 and 6.1.1.4'
O O 0.0106 0.0060 'International Tables Vol C Tables 4.2.6.8 and 6.1.1.4'
S S 0.1246 0.1234 'International Tables Vol C Tables 4.2.6.8 and 6.1.1.4'

loop_
_geom_angle_atom_site_label_1
_geom_angle_atom_site_label_2
_geom_angle_atom_site_label_3
_geom_angle
O3 S1 O2 119.98(13)
O3 S1 O1 101.72(11)
O2 S1 O1 109.18(10)
O3 S1 C10 111.26(12)
O2 S1 C10 109.38(13)
O1 S1 C10 103.86(10)
O6 S2 O5 114.90(12)
O6 S2 O4 111.47(11)
O5 S2 O4 111.11(12)
O6 S2 C17 106.60(11)
O5 S2 C17 106.29(11)
O4 S2 C17 105.81(11)
C1 O1 S1 120.44(13)
C8 N1 C9 123.1(2)
C8 N1 H1 118.5
C9 N1 H1 118.5
C2 C1 O1 123.4(2)
C2 C1 C9 120.9(2)
O1 C1 C9 115.37(18)
C1 C2 C3 119.6(2)
C1 C2 H2 120.2
C3 C2 H2 120.2
C4 C3 C2 121.0(2)
C4 C3 H3 119.5
C2 C3 H3 119.5
C3 C4 C5 120.7(2)
C3 C4 H4 119.7
C5 C4 H4 119.7
C4 C5 C6 124.0(2)
C4 C5 C9 118.6(2)
C6 C5 C9 117.4(2)
C7 C6 C5 121.3(2)
C7 C6 H6 119.4
C5 C6 H6 119.4
C6 C7 C8 119.2(2)
C6 C7 H7 120.4
C8 C7 H7 120.4
N1 C8 C7 120.6(2)
N1 C8 H8 119.7
C7 C8 H8 119.7
N1 C9 C1 122.36(18)
N1 C9 C5 118.45(19)
C1 C9 C5 119.16(19)
C11 C10 C15 120.9(3)
C11 C10 S1 119.6(2)
C15 C10 S1 119.50(19)
C12 C11 C10 119.3(3)
C12 C11 H11 120.3
C10 C11 H11 120.3
C11 C12 C13 121.5(3)
C11 C12 H12 119.3
C13 C12 H12 119.3
C12 C13 C14 118.4(3)
C12 C13 C16 121.9(4)
C14 C13 C16 119.7(4)
C15 C14 C13 121.2(3)
C15 C14 H14 119.4
C13 C14 H14 119.4
C14 C15 C10 118.8(3)
C14 C15 H15 120.6
C10 C15 H15 120.6
C13 C16 H16A 109.5
C13 C16 H16B 109.5
H16A C16 H16B 109.5
C13 C16 H16C 109.5
H16A C16 H16C 109.5
H16B C16 H16C 109.5
C22 C17 C18 118.9(2)
C22 C17 S2 120.89(18)
C18 C17 S2 120.18(17)
C19 C18 C17 120.1(2)
C19 C18 H18 119.9
C17 C18 H18 119.9
C18 C19 C20 121.8(2)
C18 C19 H19 119.1
C20 C19 H19 119.1
C21 C20 C19 117.3(2)
C21 C20 C23 121.8(3)
C19 C20 C23 120.9(3)
C22 C21 C20 121.9(2)
C22 C21 H21 119.0
C20 C21 H21 119.0
C21 C22 C17 120.0(2)
C21 C22 H22 120.0
C17 C22 H22 120.0
C20 C23 H23A 109.5
C20 C23 H23B 109.5
H23A C23 H23B 109.5
C20 C23 H23C 109.5
H23A C23 H23C 109.5
H23B C23 H23C 109.5

loop_
_geom_bond_atom_site_label_1
_geom_bond_atom_site_label_2
_geom_bond_distance
S1 O3 1.4147(19)
S1 O2 1.423(2)
S1 O1 1.6159(17)
S1 C10 1.740(3)
S2 O6 1.4399(17)
S2 O5 1.4423(19)
S2 O4 1.4656(17)
S2 C17 1.772(2)
O1 C1 1.403(2)
N1 C8 1.317(3)
N1 C9 1.365(3)
N1 H1 0.8600
C1 C2 1.357(3)
C1 C9 1.404(3)
C2 C3 1.405(3)
C2 H2 0.9300
C3 C4 1.354(4)
C3 H3 0.9300
C4 C5 1.403(3)
C4 H4 0.9300
C5 C6 1.412(3)
C5 C9 1.417(3)
C6 C7 1.355(3)
C6 H6 0.9300
C7 C8 1.386(3)
C7 H7 0.9300
C8 H8 0.9300
C10 C11 1.379(3)
C10 C15 1.382(4)
C11 C12 1.366(4)
C11 H11 0.9300
C12 C13 1.376(5)
C12 H12 0.9300
C13 C14 1.390(5)
C13 C16 1.518(4)
C14 C15 1.377(4)
C14 H14 0.9300
C15 H15 0.9300
C16 H16A 0.9600
C16 H16B 0.9600
C16 H16C 0.9600
C17 C22 1.388(3)
C17 C18 1.391(3)
C18 C19 1.372(3)
C18 H18 0.9300
C19 C20 1.391(4)
C19 H19 0.9300
C20 C21 1.385(4)
C20 C23 1.502(4)
C21 C22 1.376(4)
C21 H21 0.9300
C22 H22 0.9300
C23 H23A 0.9600
C23 H23B 0.9600
C23 H23C 0.9600

loop_
_geom_hbond_atom_site_label_D
_geom_hbond_atom_site_label_H
_geom_hbond_atom_site_label_A
_geom_hbond_site_symmetry_A
_geom_hbond_distance_DH
_geom_hbond_distance_HA
_geom_hbond_distance_DA
_geom_hbond_angle_DHA
N1 H1 O4 2_667 0.86 1.89 2.703(3) 158
C4 H4 O3 1_455 0.93 2.33 3.256(3) 173
C8 H8 O5 2_667 0.93 2.54 3.358(4) 146
C15 H15 O4 2_667 0.93 2.49 3.162(3) 130
C18 H18 O5 2_667 0.93 2.59 3.288(3) 132

loop_
_geom_torsion_atom_site_label_1
_geom_torsion_atom_site_label_2
_geom_torsion_atom_site_label_3
_geom_torsion_atom_site_label_4
_geom_torsion
O3 S1 O1 C1 -179.43(16)
O2 S1 O1 C1 -51.66(18)
C10 S1 O1 C1 64.94(17)
S1 O1 C1 C2 56.4(3)
S1 O1 C1 C9 -129.58(17)
O1 C1 C2 C3 176.7(2)
C9 C1 C2 C3 2.9(3)
C1 C2 C3 C4 -2.0(4)
C2 C3 C4 C5 -0.8(4)
C3 C4 C5 C6 -175.7(2)
C3 C4 C5 C9 2.7(3)
C4 C5 C6 C7 177.9(2)
C9 C5 C6 C7 -0.5(3)
C5 C6 C7 C8 1.9(4)
C9 N1 C8 C7 -0.5(4)
C6 C7 C8 N1 -1.4(4)
C8 N1 C9 C1 -176.1(2)
C8 N1 C9 C5 1.9(3)
C2 C1 C9 N1 177.0(2)
O1 C1 C9 N1 2.8(3)
C2 C1 C9 C5 -1.0(3)
O1 C1 C9 C5 -175.24(17)
C4 C5 C9 N1 -179.88(19)
C6 C5 C9 N1 -1.4(3)
C4 C5 C9 C1 -1.8(3)
C6 C5 C9 C1 176.7(2)
O3 S1 C10 C11 148.1(2)
O2 S1 C10 C11 13.3(2)
O1 S1 C10 C11 -103.2(2)
O3 S1 C10 C15 -30.0(2)
O2 S1 C10 C15 -164.9(2)
O1 S1 C10 C15 78.7(2)
C15 C10 C11 C12 -0.5(4)
S1 C10 C11 C12 -178.7(2)
C10 C11 C12 C13 -1.5(4)
C11 C12 C13 C14 2.5(5)
C11 C12 C13 C16 -179.4(3)
C12 C13 C14 C15 -1.4(5)
C16 C13 C14 C15 -179.6(3)
C13 C14 C15 C10 -0.5(5)
C11 C10 C15 C14 1.5(4)
S1 C10 C15 C14 179.7(2)
O6 S2 C17 C22 -11.8(2)
O5 S2 C17 C22 -134.77(19)
O4 S2 C17 C22 107.02(19)
O6 S2 C17 C18 165.84(18)
O5 S2 C17 C18 42.8(2)
O4 S2 C17 C18 -75.4(2)
C22 C17 C18 C19 0.1(3)
S2 C17 C18 C19 -177.51(18)
C17 C18 C19 C20 -1.0(4)
C18 C19 C20 C21 1.1(4)
C18 C19 C20 C23 -179.9(3)
C19 C20 C21 C22 -0.3(4)
C23 C20 C21 C22 -179.3(3)
C20 C21 C22 C17 -0.6(4)
C18 C17 C22 C21 0.7(3)
S2 C17 C22 C21 178.27(18)

loop_
_cod_related_entry_id
_cod_related_entry_database
_cod_related_entry_code
1 ChemSpider 21125649
